data_7114718
loop_
_publ_author_name
'Deivaraj, Theivanayagam C.'
'Park, Jin-Ho'
'Afzaal, Mohammmad'
'O\^a&#x20AC;&#x00B2;Brien, Paul'
'Vittal, Jagadese J.'

_publ_section_title
;
 Single-source precursors to ternary silver indium sulfide materials
;
_journal_issue 22
_journal_name_full 'Chemical Communications'
_journal_page_first 2304
_journal_paper_doi 10.1039/b106923c
_journal_year 2001
_chemical_formula_sum 'C65 H51 Ag Cl3 In O4 P2 S4'
_chemical_formula_weight 1415.28
_chemical_name_systematic
; 
? 
;
_space_group_IT_number 2
_symmetry_cell_setting triclinic
_symmetry_space_group_name_Hall '-P 1'
_symmetry_space_group_name_H-M 'P -1'
_atom_sites_solution_hydrogens geom
_atom_sites_solution_primary direct
_atom_sites_solution_secondary difmap
_audit_creation_method SHELXL-97
_cell_angle_alpha 90.716(1)
_cell_angle_beta 99.624(1)
_cell_angle_gamma 110.728(1)
_cell_formula_units_Z 2
_cell_length_a 12.7284(5)
_cell_length_b 14.3145(6)
_cell_length_c 18.7071(7)
_cell_measurement_reflns_used 8192
_cell_measurement_temperature 293(2)
_cell_measurement_theta_max 25.0
_cell_measurement_theta_min 2.06
_cell_volume 3133.4(2)
_computing_cell_refinement 'Bruker AXS, SAINT'
_computing_data_collection 'Bruker AXS, SMART'
_computing_data_reduction 'Bruker AXS, SAINT'
_computing_molecular_graphics 'Bruker AXS, SHELXTL'
_computing_publication_material 'Bruker AXS, SHELXTL'
_computing_structure_refinement 'SHELXL-97 (Sheldrick, 1997)'
_computing_structure_solution 'SHELXS-97 (Sheldrick, 1990)'
_diffrn_ambient_temperature 293(2)
_diffrn_measured_fraction_theta_full 0.990
_diffrn_measured_fraction_theta_max 0.990
_diffrn_measurement_method '\w scans'
_diffrn_radiation_monochromator graphite
_diffrn_radiation_source 'fine-focus sealed tube'
_diffrn_radiation_type MoK\a
_diffrn_radiation_wavelength 0.71073
_diffrn_reflns_av_R_equivalents 0.0294
_diffrn_reflns_av_sigmaI/netI 0.0589
_diffrn_reflns_limit_h_max 17
_diffrn_reflns_limit_h_min -17
_diffrn_reflns_limit_k_max 19
_diffrn_reflns_limit_k_min -19
_diffrn_reflns_limit_l_max 25
_diffrn_reflns_limit_l_min -25
_diffrn_reflns_number 34664
_diffrn_reflns_theta_full 29.11
_diffrn_reflns_theta_max 29.11
_diffrn_reflns_theta_min 1.74
_exptl_absorpt_coefficient_mu 1.039
_exptl_absorpt_correction_T_max 0.8133
_exptl_absorpt_correction_T_min 0.6615
_exptl_absorpt_correction_type empirical
_exptl_absorpt_process_details 'sadabs (Sheldrick, 1996)'
_exptl_crystal_colour colorless
_exptl_crystal_density_diffrn 1.500
_exptl_crystal_density_meas ?
_exptl_crystal_density_method 'not measured'
_exptl_crystal_description 'arrow-head shape, cut'
_exptl_crystal_F_000 1428
_exptl_crystal_size_max 0.38
_exptl_crystal_size_mid 0.28
_exptl_crystal_size_min 0.15
_refine_diff_density_max 1.034
_refine_diff_density_min -0.353
_refine_diff_density_rms 0.068
_refine_ls_extinction_method none
_refine_ls_goodness_of_fit_ref 0.897
_refine_ls_hydrogen_treatment mixed
_refine_ls_matrix_type full
_refine_ls_number_parameters 731
_refine_ls_number_reflns 16687
_refine_ls_number_restraints 30
_refine_ls_restrained_S_all 0.902
_refine_ls_R_factor_all 0.0844
_refine_ls_R_factor_gt 0.0481
_refine_ls_shift/su_max 0.001
_refine_ls_shift/su_mean 0.000
_refine_ls_structure_factor_coef Fsqd
_refine_ls_weighting_details 'calc w=1/[\s^2^(Fo^2^)+(0.0380P)^2^+0.0000P] where P=(Fo^2^+2Fc^2^)/3'
_refine_ls_weighting_scheme calc
_refine_ls_wR_factor_gt 0.0859
_refine_ls_wR_factor_ref 0.0962
_reflns_number_gt 10142
_reflns_number_total 16687
_reflns_threshold_expression >2sigma(I)
_cod_data_source_file b106923c.txt
_cod_data_source_block compound_2
_cod_depositor_comments
;
The following automatic conversions were performed:

'_exptl_crystal_density_meas' value 'not measured' was changed to '?'
- the value is perceived as not measured.

Automatic conversion script
Id: cif_fix_values 3008 2015-01-20 13:52:24Z robertas 
;
_cod_original_sg_symbol_H-M P-1
_cod_database_code 7114718

loop_
_symmetry_equiv_pos_as_xyz
'x, y, z'
'-x, -y, -z'

loop_
_atom_site_label
_atom_site_type_symbol
_atom_site_fract_x
_atom_site_fract_y
_atom_site_fract_z
_atom_site_U_iso_or_equiv
_atom_site_adp_type
_atom_site_occupancy
_atom_site_symmetry_multiplicity
_atom_site_calc_flag
_atom_site_refinement_flags
Ag1 Ag 0.514294(19) 0.424719(18) 0.251206(13) 0.05239(8) Uani 1 1 d .
In1 In 0.497003(19) 0.675901(16) 0.255208(12) 0.05001(7) Uani 1 1 d .
S1 S 0.52922(7) 0.56923(6) 0.15752(4) 0.04946(19) Uani 1 1 d .
S2 S 0.47466(7) 0.54588(6) 0.34798(4) 0.0521(2) Uani 1 1 d .
S3 S 0.68255(8) 0.80072(7) 0.31302(5) 0.0701(3) Uani 1 1 d .
S4 S 0.31110(8) 0.68307(7) 0.19977(5) 0.0676(3) Uani 1 1 d .
O1 O 0.2633(2) 0.5303(2) 0.30273(14) 0.0808(8) Uani 1 1 d .
O2 O 0.73735(19) 0.70222(17) 0.19214(12) 0.0641(6) Uani 1 1 d .
O3 O 0.5058(2) 0.81457(19) 0.35537(14) 0.0806(7) Uani 1 1 d .
O4 O 0.4867(2) 0.8111(2) 0.16045(14) 0.0823(8) Uani 1 1 d .
C1 C 0.3246(3) 0.4980(2) 0.34357(18) 0.0562(8) Uani 1 1 d .
C2 C 0.6783(3) 0.6255(2) 0.15611(16) 0.0469(7) Uani 1 1 d .
C3 C 0.6101(3) 0.8514(2) 0.36302(18) 0.0589(9) Uani 1 1 d .
C4 C 0.3816(3) 0.7792(3) 0.15052(18) 0.0594(9) Uani 1 1 d .
C11 C 0.2760(3) 0.4187(2) 0.39211(18) 0.0553(8) Uani 1 1 d .
C12 C 0.3409(3) 0.3947(3) 0.44967(19) 0.0707(10) Uani 1 1 d .
H12 H 0.4198 0.4276 0.4593 0.085 Uiso 1 1 calc R
C13 C 0.2896(4) 0.3218(3) 0.4934(2) 0.0914(13) Uani 1 1 d .
H13 H 0.3343 0.3068 0.5329 0.110 Uiso 1 1 calc R
C14 C 0.1766(5) 0.2724(4) 0.4798(3) 0.1183(18) Uani 1 1 d .
H14 H 0.1430 0.2219 0.5086 0.142 Uiso 1 1 calc R
C15 C 0.1098(4) 0.2972(4) 0.4223(3) 0.133(2) Uani 1 1 d .
H15 H 0.0308 0.2651 0.4135 0.159 Uiso 1 1 calc R
C16 C 0.1611(4) 0.3697(3) 0.3782(2) 0.0868(12) Uani 1 1 d .
H16 H 0.1167 0.3851 0.3387 0.104 Uiso 1 1 calc R
C21 C 0.7257(3) 0.5724(2) 0.10854(16) 0.0470(7) Uani 1 1 d .
C22 C 0.8421(3) 0.5963(3) 0.12184(19) 0.0636(9) Uani 1 1 d .
H22 H 0.8876 0.6451 0.1587 0.076 Uiso 1 1 calc R
C23 C 0.8917(3) 0.5493(3) 0.0816(2) 0.0832(12) Uani 1 1 d .
H23 H 0.9705 0.5655 0.0916 0.100 Uiso 1 1 calc R
C24 C 0.8260(4) 0.4783(3) 0.0263(2) 0.0850(12) Uani 1 1 d .
H24 H 0.8598 0.4458 -0.0006 0.102 Uiso 1 1 calc R
C25 C 0.7114(4) 0.4560(3) 0.0114(2) 0.0827(12) Uani 1 1 d .
H25 H 0.6667 0.4095 -0.0269 0.099 Uiso 1 1 calc R
C26 C 0.6603(3) 0.5025(3) 0.05310(18) 0.0642(9) Uani 1 1 d .
H26 H 0.5816 0.4860 0.0432 0.077 Uiso 1 1 calc R
C31 C 0.6775(3) 0.9417(2) 0.41322(18) 0.0597(9) Uani 1 1 d .
C32 C 0.6216(4) 0.9964(3) 0.4414(2) 0.0832(12) Uani 1 1 d .
H32 H 0.5423 0.9752 0.4305 0.100 Uiso 1 1 calc R
C33 C 0.6841(6) 1.0830(4) 0.4859(3) 0.1072(17) Uani 1 1 d .
H33 H 0.6465 1.1209 0.5034 0.129 Uiso 1 1 calc R
C34 C 0.7978(6) 1.1128(4) 0.5039(3) 0.1094(18) Uani 1 1 d .
H34 H 0.8385 1.1707 0.5343 0.131 Uiso 1 1 calc R
C35 C 0.8537(4) 1.0594(4) 0.4783(3) 0.1118(16) Uani 1 1 d .
H35 H 0.9327 1.0799 0.4916 0.134 Uiso 1 1 calc R
C36 C 0.7935(4) 0.9742(3) 0.4323(2) 0.0866(12) Uani 1 1 d .
H36 H 0.8328 0.9384 0.4140 0.104 Uiso 1 1 calc R
C41 C 0.3136(4) 0.8222(3) 0.09757(19) 0.0631(9) Uani 1 1 d .
C42 C 0.3695(4) 0.9086(3) 0.0665(2) 0.0920(14) Uani 1 1 d .
H42 H 0.4486 0.9388 0.0783 0.110 Uiso 1 1 calc R
C43 C 0.3075(7) 0.9500(4) 0.0178(3) 0.124(2) Uani 1 1 d .
H43 H 0.3452 1.0087 -0.0025 0.149 Uiso 1 1 calc R
C44 C 0.1948(7) 0.9067(5) -0.0002(3) 0.130(3) Uani 1 1 d .
H44 H 0.1543 0.9355 -0.0332 0.156 Uiso 1 1 calc R
C45 C 0.1372(5) 0.8203(5) 0.0291(3) 0.1190(18) Uani 1 1 d .
H45 H 0.0583 0.7897 0.0154 0.143 Uiso 1 1 calc R
C46 C 0.1979(4) 0.7788(3) 0.0794(2) 0.0896(13) Uani 1 1 d .
H46 H 0.1594 0.7213 0.1007 0.107 Uiso 1 1 calc R
P1 P 0.34166(7) 0.28272(6) 0.19508(5) 0.0478(2) Uani 1 1 d .
P2 P 0.69236(7) 0.40289(6) 0.30684(4) 0.0475(2) Uani 1 1 d .
C1A C 0.3378(3) 0.2462(2) 0.10101(17) 0.0497(8) Uani 1 1 d .
C2A C 0.2397(3) 0.2049(3) 0.0513(2) 0.0820(12) Uani 1 1 d .
H2A H 0.1698 0.1924 0.0656 0.098 Uiso 1 1 calc R
C3A C 0.2423(4) 0.1815(4) -0.0198(2) 0.0937(14) Uani 1 1 d .
H3A H 0.1740 0.1546 -0.0530 0.112 Uiso 1 1 calc R
C4A C 0.3414(4) 0.1969(3) -0.0420(2) 0.0766(11) Uani 1 1 d .
H4A H 0.3424 0.1800 -0.0899 0.092 Uiso 1 1 calc R
C5A C 0.4388(4) 0.2370(3) 0.0060(2) 0.0928(14) Uani 1 1 d .
H5A H 0.5082 0.2470 -0.0085 0.111 Uiso 1 1 calc R
C6A C 0.4377(3) 0.2636(3) 0.0763(2) 0.0813(12) Uani 1 1 d .
H6A H 0.5067 0.2943 0.1082 0.098 Uiso 1 1 calc R
C1B C 0.2067(3) 0.3017(2) 0.18800(17) 0.0505(8) Uani 1 1 d .
C2B C 0.2037(3) 0.3901(3) 0.1609(2) 0.0682(10) Uani 1 1 d .
H2B H 0.2705 0.4385 0.1520 0.082 Uiso 1 1 calc R
C3B C 0.1032(3) 0.4075(3) 0.1469(2) 0.0790(11) Uani 1 1 d .
H3B H 0.1022 0.4667 0.1274 0.095 Uiso 1 1 calc R
C4B C 0.0051(3) 0.3389(3) 0.1612(2) 0.0759(11) Uani 1 1 d .
H4B H -0.0629 0.3509 0.1517 0.091 Uiso 1 1 calc R
C5B C 0.0072(3) 0.2521(3) 0.1898(2) 0.0848(12) Uani 1 1 d .
H5B H -0.0593 0.2056 0.2008 0.102 Uiso 1 1 calc R
C6B C 0.1073(3) 0.2331(3) 0.2023(2) 0.0731(10) Uani 1 1 d .
H6B H 0.1073 0.1730 0.2207 0.088 Uiso 1 1 calc R
C1C C 0.3296(3) 0.1716(2) 0.24389(18) 0.0510(8) Uani 1 1 d .
C2C C 0.3155(3) 0.1720(3) 0.3155(2) 0.0696(10) Uani 1 1 d .
H2C H 0.3038 0.2261 0.3362 0.084 Uiso 1 1 calc R
C3C C 0.3185(3) 0.0939(3) 0.3567(2) 0.0824(12) Uani 1 1 d .
H3C H 0.3083 0.0953 0.4047 0.099 Uiso 1 1 calc R
C4C C 0.3362(3) 0.0145(3) 0.3273(3) 0.0849(12) Uani 1 1 d .
H4C H 0.3394 -0.0379 0.3554 0.102 Uiso 1 1 calc R
C5C C 0.3490(4) 0.0123(3) 0.2572(3) 0.0941(14) Uani 1 1 d .
H5C H 0.3607 -0.0421 0.2370 0.113 Uiso 1 1 calc R
C6C C 0.3451(3) 0.0901(3) 0.2150(2) 0.0747(11) Uani 1 1 d .
H6C H 0.3529 0.0870 0.1666 0.090 Uiso 1 1 calc R
C1D C 0.7001(3) 0.2939(2) 0.26033(17) 0.0501(8) Uani 1 1 d .
C2D C 0.6874(4) 0.2055(3) 0.2920(2) 0.0809(12) Uani 1 1 d .
H2D H 0.6840 0.2022 0.3413 0.097 Uiso 1 1 calc R
C3D C 0.6794(4) 0.1209(3) 0.2511(3) 0.0974(14) Uani 1 1 d .
H3D H 0.6711 0.0615 0.2732 0.117 Uiso 1 1 calc R
C4D C 0.6835(3) 0.1242(3) 0.1794(3) 0.0818(12) Uani 1 1 d .
H4D H 0.6761 0.0669 0.1520 0.098 Uiso 1 1 calc R
C5D C 0.6985(3) 0.2116(3) 0.1476(2) 0.0738(11) Uani 1 1 d .
H5D H 0.7027 0.2143 0.0984 0.089 Uiso 1 1 calc R
C6D C 0.7075(3) 0.2964(3) 0.18773(18) 0.0610(9) Uani 1 1 d .
H6D H 0.7186 0.3561 0.1655 0.073 Uiso 1 1 calc R
C1E C 0.8270(3) 0.5046(2) 0.30679(16) 0.0498(8) Uani 1 1 d .
C2E C 0.9228(3) 0.4930(3) 0.28831(17) 0.0605(9) Uani 1 1 d .
H2E H 0.9202 0.4294 0.2745 0.073 Uiso 1 1 calc R
C3E C 1.0214(3) 0.5742(4) 0.2901(2) 0.0770(11) Uani 1 1 d .
H3E H 1.0850 0.5657 0.2771 0.092 Uiso 1 1 calc R
C4E C 1.0264(3) 0.6677(3) 0.3110(2) 0.0803(12) Uani 1 1 d .
H4E H 1.0929 0.7228 0.3115 0.096 Uiso 1 1 calc R
C5E C 0.9338(4) 0.6801(3) 0.3311(2) 0.0790(11) Uani 1 1 d .
H5E H 0.9383 0.7434 0.3470 0.095 Uiso 1 1 calc R
C6E C 0.8341(3) 0.5997(3) 0.32810(18) 0.0640(9) Uani 1 1 d .
H6E H 0.7706 0.6093 0.3405 0.077 Uiso 1 1 calc R
C1F C 0.7005(3) 0.3763(2) 0.40215(17) 0.0534(8) Uani 1 1 d .
C2F C 0.8012(4) 0.4003(3) 0.4500(2) 0.0777(11) Uani 1 1 d .
H2F H 0.8699 0.4323 0.4344 0.093 Uiso 1 1 calc R
C3F C 0.8017(5) 0.3772(3) 0.5216(2) 0.0983(15) Uani 1 1 d .
H3F H 0.8708 0.3937 0.5539 0.118 Uiso 1 1 calc R
C4F C 0.7022(6) 0.3308(3) 0.5451(2) 0.0973(16) Uani 1 1 d .
H4F H 0.7029 0.3150 0.5932 0.117 Uiso 1 1 calc R
C5F C 0.6030(5) 0.3080(3) 0.4987(3) 0.0928(14) Uani 1 1 d .
H5F H 0.5346 0.2758 0.5147 0.111 Uiso 1 1 calc R
C6F C 0.6012(4) 0.3315(3) 0.4277(2) 0.0765(11) Uani 1 1 d .
H6F H 0.5314 0.3168 0.3965 0.092 Uiso 1 1 calc R
C1S C 0.9418(3) -0.0890(3) 0.2346(2) 0.0883(12) Uani 1 1 d D
Cl1 Cl 1.0189(5) -0.0328(5) 0.3189(3) 0.1362(17) Uani 0.65 1 d PD
Cl2 Cl 0.8691(3) -0.01854(19) 0.18935(13) 0.1038(8) Uani 0.65 1 d PD
Cl3 Cl 1.0354(3) -0.1114(2) 0.18456(17) 0.1241(9) Uani 0.65 1 d PD
Cl1A Cl 1.0215(9) -0.0466(10) 0.3233(5) 0.1198(16) Uiso 0.35 1 d PD
Cl2A Cl 0.8685(6) -0.0052(5) 0.2160(3) 0.1198(16) Uiso 0.35 1 d PD
Cl3A Cl 1.0324(6) -0.0744(5) 0.1708(4) 0.1198(16) Uiso 0.35 1 d PD

loop_
_atom_site_aniso_label
_atom_site_aniso_U_11
_atom_site_aniso_U_22
_atom_site_aniso_U_33
_atom_site_aniso_U_23
_atom_site_aniso_U_13
_atom_site_aniso_U_12
Ag1 0.04079(14) 0.04976(15) 0.06465(17) 0.00070(12) 0.00241(11) 0.01733(11)
In1 0.04884(14) 0.04785(14) 0.05550(15) 0.00355(11) 0.01131(11) 0.01930(11)
S1 0.0472(5) 0.0520(5) 0.0497(5) 0.0047(4) 0.0116(4) 0.0174(4)
S2 0.0532(5) 0.0548(5) 0.0518(5) 0.0056(4) 0.0157(4) 0.0211(4)
S3 0.0625(6) 0.0632(6) 0.0748(6) -0.0131(5) 0.0200(5) 0.0082(5)
S4 0.0577(6) 0.0755(6) 0.0780(6) 0.0244(5) 0.0171(5) 0.0316(5)
O1 0.0723(17) 0.097(2) 0.0837(18) 0.0350(16) 0.0182(14) 0.0400(16)
O2 0.0563(14) 0.0578(14) 0.0700(16) -0.0110(12) 0.0067(12) 0.0133(12)
O3 0.0625(17) 0.0767(18) 0.099(2) -0.0009(15) 0.0175(15) 0.0195(15)
O4 0.0693(18) 0.0831(19) 0.097(2) 0.0161(15) 0.0258(15) 0.0252(16)
C1 0.063(2) 0.059(2) 0.053(2) 0.0033(17) 0.0147(17) 0.0263(18)
C2 0.0470(18) 0.0506(19) 0.0442(18) 0.0123(15) 0.0061(14) 0.0196(16)
C3 0.070(2) 0.052(2) 0.054(2) 0.0112(17) 0.0128(18) 0.0198(19)
C4 0.067(2) 0.057(2) 0.062(2) -0.0004(17) 0.0199(19) 0.029(2)
C11 0.059(2) 0.056(2) 0.053(2) 0.0019(17) 0.0144(17) 0.0221(18)
C12 0.070(2) 0.076(3) 0.058(2) 0.012(2) 0.0097(19) 0.016(2)
C13 0.097(4) 0.099(3) 0.065(3) 0.031(2) 0.008(2) 0.023(3)
C14 0.097(4) 0.118(4) 0.112(4) 0.056(3) 0.032(3) -0.003(3)
C15 0.080(3) 0.134(5) 0.154(5) 0.073(4) 0.021(3) 0.002(3)
C16 0.073(3) 0.092(3) 0.089(3) 0.033(3) 0.007(2) 0.024(3)
C21 0.0522(19) 0.0493(18) 0.0434(18) 0.0091(15) 0.0108(15) 0.0221(16)
C22 0.054(2) 0.065(2) 0.069(2) -0.0029(19) 0.0073(18) 0.0208(19)
C23 0.062(2) 0.096(3) 0.103(3) 0.002(3) 0.028(2) 0.036(2)
C24 0.093(3) 0.100(3) 0.085(3) 0.005(3) 0.042(3) 0.051(3)
C25 0.091(3) 0.097(3) 0.062(2) -0.017(2) 0.017(2) 0.036(3)
C26 0.057(2) 0.080(3) 0.056(2) -0.0080(19) 0.0060(17) 0.027(2)
C31 0.081(3) 0.0465(19) 0.052(2) 0.0069(16) 0.0139(19) 0.022(2)
C32 0.107(3) 0.075(3) 0.077(3) 0.004(2) 0.018(2) 0.045(3)
C33 0.171(6) 0.072(3) 0.095(4) -0.005(3) 0.022(4) 0.066(4)
C34 0.163(6) 0.064(3) 0.080(3) -0.014(2) 0.003(4) 0.024(4)
C35 0.105(4) 0.093(4) 0.111(4) -0.029(3) 0.003(3) 0.011(3)
C36 0.082(3) 0.074(3) 0.094(3) -0.018(2) 0.011(2) 0.020(2)
C41 0.088(3) 0.051(2) 0.056(2) 0.0018(17) 0.015(2) 0.031(2)
C42 0.135(4) 0.062(3) 0.085(3) 0.016(2) 0.037(3) 0.035(3)
C43 0.228(8) 0.085(4) 0.084(4) 0.031(3) 0.041(5) 0.080(5)
C44 0.229(8) 0.130(6) 0.074(4) 0.017(4) 0.009(5) 0.123(6)
C45 0.136(5) 0.141(5) 0.093(4) 0.008(4) -0.013(3) 0.082(4)
C46 0.100(4) 0.087(3) 0.087(3) 0.021(2) 0.004(3) 0.045(3)
P1 0.0394(4) 0.0461(5) 0.0554(5) 0.0011(4) 0.0053(4) 0.0140(4)
P2 0.0431(5) 0.0583(5) 0.0458(5) 0.0056(4) 0.0071(4) 0.0244(4)
C1A 0.0489(19) 0.0476(18) 0.0535(19) 0.0017(15) 0.0074(16) 0.0195(16)
C2A 0.057(2) 0.119(3) 0.073(3) -0.016(2) 0.003(2) 0.039(2)
C3A 0.092(3) 0.128(4) 0.067(3) -0.019(3) -0.016(2) 0.061(3)
C4A 0.117(4) 0.067(3) 0.053(2) 0.013(2) 0.023(3) 0.039(3)
C5A 0.081(3) 0.101(3) 0.088(3) -0.011(3) 0.041(3) 0.012(3)
C6A 0.056(2) 0.104(3) 0.071(3) -0.017(2) 0.012(2) 0.015(2)
C1B 0.0412(18) 0.0510(19) 0.057(2) 0.0000(16) 0.0076(15) 0.0148(15)
C2B 0.050(2) 0.061(2) 0.097(3) 0.013(2) 0.0170(19) 0.0210(18)
C3B 0.065(3) 0.074(3) 0.110(3) 0.017(2) 0.017(2) 0.038(2)
C4B 0.048(2) 0.082(3) 0.105(3) 0.000(2) 0.014(2) 0.033(2)
C5B 0.045(2) 0.081(3) 0.128(4) 0.020(3) 0.026(2) 0.018(2)
C6B 0.050(2) 0.062(2) 0.105(3) 0.017(2) 0.018(2) 0.0153(19)
C1C 0.0451(18) 0.0462(18) 0.057(2) 0.0022(16) 0.0042(15) 0.0135(15)
C2C 0.080(3) 0.062(2) 0.065(2) 0.004(2) 0.015(2) 0.022(2)
C3C 0.092(3) 0.079(3) 0.066(3) 0.018(2) 0.012(2) 0.020(3)
C4C 0.089(3) 0.073(3) 0.091(3) 0.028(3) 0.002(2) 0.032(2)
C5C 0.135(4) 0.073(3) 0.094(3) 0.018(3) 0.026(3) 0.058(3)
C6C 0.099(3) 0.069(2) 0.067(2) 0.010(2) 0.016(2) 0.043(2)
C1D 0.0440(18) 0.060(2) 0.0512(19) 0.0028(16) 0.0060(14) 0.0255(16)
C2D 0.113(3) 0.072(3) 0.072(3) 0.012(2) 0.030(2) 0.045(3)
C3D 0.135(4) 0.065(3) 0.109(4) 0.012(3) 0.041(3) 0.047(3)
C4D 0.077(3) 0.081(3) 0.092(3) -0.020(3) 0.009(2) 0.039(2)
C5D 0.072(3) 0.098(3) 0.060(2) -0.009(2) 0.0060(19) 0.045(2)
C6D 0.063(2) 0.070(2) 0.056(2) 0.0023(18) 0.0077(17) 0.0324(19)
C1E 0.0442(18) 0.062(2) 0.0459(18) 0.0086(16) 0.0029(14) 0.0251(16)
C2E 0.046(2) 0.073(2) 0.063(2) 0.0033(18) 0.0035(16) 0.0254(19)
C3E 0.045(2) 0.111(3) 0.074(3) 0.014(2) 0.0083(18) 0.027(2)
C4E 0.052(2) 0.085(3) 0.079(3) 0.022(2) -0.006(2) 0.002(2)
C5E 0.078(3) 0.068(3) 0.083(3) 0.007(2) -0.003(2) 0.025(2)
C6E 0.058(2) 0.069(2) 0.068(2) 0.0110(19) 0.0092(18) 0.027(2)
C1F 0.068(2) 0.055(2) 0.0451(18) 0.0036(15) 0.0121(17) 0.0313(18)
C2F 0.081(3) 0.084(3) 0.057(2) 0.014(2) 0.002(2) 0.020(2)
C3F 0.136(4) 0.085(3) 0.054(3) 0.006(2) -0.016(3) 0.031(3)
C4F 0.185(6) 0.082(3) 0.052(3) 0.013(2) 0.033(3) 0.075(4)
C5F 0.130(4) 0.106(4) 0.081(3) 0.037(3) 0.061(3) 0.069(3)
C6F 0.082(3) 0.099(3) 0.066(3) 0.021(2) 0.029(2) 0.047(3)
C1S 0.067(3) 0.087(3) 0.100(3) -0.001(3) 0.001(2) 0.021(2)
Cl1 0.1000(17) 0.123(3) 0.1159(19) -0.0201(18) -0.0242(13) -0.0234(17)
Cl2 0.1253(17) 0.0761(13) 0.1019(19) 0.0024(14) -0.0029(16) 0.0376(12)
Cl3 0.1002(16) 0.125(2) 0.154(2) 0.0246(18) 0.0391(15) 0.0422(17)

loop_
_atom_type_symbol
_atom_type_description
_atom_type_scat_dispersion_real
_atom_type_scat_dispersion_imag
_atom_type_scat_source
C C 0.0033 0.0016 'International Tables Vol C Tables 4.2.6.8 and 6.1.1.4'
H H 0.0000 0.0000 'International Tables Vol C Tables 4.2.6.8 and 6.1.1.4'
O O 0.0106 0.0060 'International Tables Vol C Tables 4.2.6.8 and 6.1.1.4'
P P 0.1023 0.0942 'International Tables Vol C Tables 4.2.6.8 and 6.1.1.4'
S S 0.1246 0.1234 'International Tables Vol C Tables 4.2.6.8 and 6.1.1.4'
Cl Cl 0.1484 0.1585 'International Tables Vol C Tables 4.2.6.8 and 6.1.1.4'
Ag Ag -0.8971 1.1015 'International Tables Vol C Tables 4.2.6.8 and 6.1.1.4'
In In -0.7276 1.3100 'International Tables Vol C Tables 4.2.6.8 and 6.1.1.4'

loop_
_geom_angle_atom_site_label_1
_geom_angle_atom_site_label_2
_geom_angle_atom_site_label_3
_geom_angle
P2 Ag1 P1 122.42(3)
P2 Ag1 S1 117.63(3)
P1 Ag1 S1 104.46(3)
P2 Ag1 S2 106.19(3)
P1 Ag1 S2 113.64(3)
S1 Ag1 S2 87.21(2)
S4 In1 S3 134.77(3)
S4 In1 S2 111.22(3)
S3 In1 S2 99.52(3)
S4 In1 S1 101.03(3)
S3 In1 S1 108.75(3)
S2 In1 S1 94.85(3)
C2 S1 In1 104.09(11)
C2 S1 Ag1 104.46(10)
In1 S1 Ag1 89.03(2)
C1 S2 In1 101.69(12)
C1 S2 Ag1 105.22(11)
In1 S2 Ag1 88.86(2)
C3 S3 In1 88.29(13)
C4 S4 In1 88.70(13)
O1 C1 C11 120.8(3)
O1 C1 S2 120.8(3)
C11 C1 S2 118.4(3)
O2 C2 C21 121.9(3)
O2 C2 S1 121.5(2)
C21 C2 S1 116.5(2)
O3 C3 C31 121.4(3)
O3 C3 S3 120.3(3)
C31 C3 S3 118.2(3)
O4 C4 C41 121.6(3)
O4 C4 S4 119.3(3)
C41 C4 S4 119.1(3)
C16 C11 C12 119.5(3)
C16 C11 C1 117.2(3)
C12 C11 C1 123.3(3)
C11 C12 C13 120.2(4)
C14 C13 C12 120.8(4)
C13 C14 C15 119.5(4)
C16 C15 C14 119.7(4)
C11 C16 C15 120.3(4)
C26 C21 C22 118.9(3)
C26 C21 C2 123.8(3)
C22 C21 C2 117.3(3)
C23 C22 C21 120.7(3)
C22 C23 C24 120.3(4)
C25 C24 C23 119.5(4)
C24 C25 C26 120.3(4)
C21 C26 C25 120.2(3)
C36 C31 C32 118.1(4)
C36 C31 C3 122.6(3)
C32 C31 C3 119.3(4)
C31 C32 C33 119.7(5)
C34 C33 C32 120.9(5)
C33 C34 C35 120.3(5)
C34 C35 C36 119.8(5)
C31 C36 C35 121.1(4)
C46 C41 C42 119.3(4)
C46 C41 C4 121.7(4)
C42 C41 C4 119.0(4)
C41 C42 C43 119.7(5)
C44 C43 C42 120.6(6)
C43 C44 C45 120.8(6)
C44 C45 C46 119.3(6)
C41 C46 C45 120.1(5)
C1B P1 C1C 107.48(15)
C1B P1 C1A 101.18(14)
C1C P1 C1A 105.64(14)
C1B P1 Ag1 116.35(10)
C1C P1 Ag1 110.59(10)
C1A P1 Ag1 114.66(11)
C1E P2 C1D 106.56(14)
C1E P2 C1F 102.99(15)
C1D P2 C1F 105.08(14)
C1E P2 Ag1 118.59(10)
C1D P2 Ag1 108.24(10)
C1F P2 Ag1 114.35(11)
C2A C1A C6A 116.5(3)
C2A C1A P1 123.7(3)
C6A C1A P1 119.8(3)
C1A C2A C3A 121.1(4)
C4A C3A C2A 121.0(4)
C5A C4A C3A 118.8(4)
C4A C5A C6A 120.7(4)
C1A C6A C5A 121.8(4)
C6B C1B C2B 118.1(3)
C6B C1B P1 125.4(3)
C2B C1B P1 116.3(2)
C3B C2B C1B 120.8(3)
C4B C3B C2B 120.5(4)
C3B C4B C5B 119.4(3)
C4B C5B C6B 120.4(4)
C1B C6B C5B 120.7(4)
C6C C1C C2C 117.8(3)
C6C C1C P1 122.6(3)
C2C C1C P1 119.3(3)
C3C C2C C1C 121.2(4)
C4C C3C C2C 120.1(4)
C5C C4C C3C 119.6(4)
C4C C5C C6C 120.7(4)
C1C C6C C5C 120.6(4)
C2D C1D C6D 118.1(3)
C2D C1D P2 123.1(3)
C6D C1D P2 118.5(3)
C1D C2D C3D 120.5(4)
C4D C3D C2D 120.5(4)
C3D C4D C5D 119.7(4)
C4D C5D C6D 120.4(4)
C1D C6D C5D 120.8(3)
C6E C1E C2E 118.3(3)
C6E C1E P2 117.1(2)
C2E C1E P2 124.6(3)
C3E C2E C1E 120.7(3)
C4E C3E C2E 120.1(4)
C5E C4E C3E 120.0(4)
C4E C5E C6E 120.4(4)
C5E C6E C1E 120.5(3)
C2F C1F C6F 118.0(3)
C2F C1F P2 123.1(3)
C6F C1F P2 118.9(3)
C1F C2F C3F 120.3(4)
C4F C3F C2F 120.5(4)
C5F C4F C3F 119.6(4)
C4F C5F C6F 120.6(4)
C1F C6F C5F 121.0(4)
Cl1 C1S Cl2 112.5(3)
Cl1 C1S Cl3 108.2(3)
Cl2 C1S Cl3 112.0(3)
Cl1 C1S Cl3A 110.9(4)
Cl2 C1S Cl3A 93.6(3)
Cl3 C1S Cl3A 19.8(2)
Cl1 C1S Cl1A 7.3(6)
Cl2 C1S Cl1A 119.5(5)
Cl3 C1S Cl1A 105.8(4)
Cl3A C1S Cl1A 111.1(5)
Cl1 C1S Cl2A 96.9(4)
Cl2 C1S Cl2A 17.5(2)
Cl3 C1S Cl2A 126.8(3)
Cl3A C1S Cl2A 107.4(4)
Cl1A C1S Cl2A 103.5(5)
Cl2A Cl2 C1S 84.7(9)
Cl3A Cl3 C1S 81.7(8)
Cl2 Cl2A C1S 77.8(9)
Cl3 Cl3A C1S 78.6(8)

loop_
_geom_bond_atom_site_label_1
_geom_bond_atom_site_label_2
_geom_bond_distance
Ag1 P2 2.4573(8)
Ag1 P1 2.4650(8)
Ag1 S1 2.7038(8)
Ag1 S2 2.7178(8)
In1 S4 2.4575(9)
In1 S3 2.4598(10)
In1 S2 2.5354(8)
In1 S1 2.5422(8)
S1 C2 1.784(3)
S2 C1 1.773(3)
S3 C3 1.731(4)
S4 C4 1.727(4)
O1 C1 1.212(4)
O2 C2 1.206(3)
O3 C3 1.225(4)
O4 C4 1.231(4)
C1 C11 1.488(4)
C2 C21 1.490(4)
C3 C31 1.485(5)
C4 C41 1.488(5)
C11 C16 1.356(5)
C11 C12 1.368(4)
C12 C13 1.379(5)
C13 C14 1.337(6)
C14 C15 1.386(6)
C15 C16 1.381(6)
C21 C26 1.366(4)
C21 C22 1.375(4)
C22 C23 1.367(5)
C23 C24 1.372(5)
C24 C25 1.356(5)
C25 C26 1.392(5)
C31 C36 1.363(5)
C31 C32 1.380(5)
C32 C33 1.384(6)
C33 C34 1.337(7)
C34 C35 1.345(6)
C35 C36 1.381(5)
C41 C46 1.359(5)
C41 C42 1.381(5)
C42 C43 1.381(7)
C43 C44 1.327(8)
C44 C45 1.370(8)
C45 C46 1.390(6)
P1 C1B 1.815(3)
P1 C1C 1.816(3)
P1 C1A 1.818(3)
P2 C1E 1.815(3)
P2 C1D 1.818(3)
P2 C1F 1.821(3)
C1A C2A 1.359(4)
C1A C6A 1.366(4)
C2A C3A 1.376(5)
C3A C4A 1.339(5)
C4A C5A 1.336(5)
C5A C6A 1.368(5)
C1B C6B 1.371(4)
C1B C2B 1.380(4)
C2B C3B 1.372(5)
C3B C4B 1.359(5)
C4B C5B 1.365(5)
C5B C6B 1.378(5)
C1C C6C 1.369(4)
C1C C2C 1.381(4)
C2C C3C 1.373(5)
C3C C4C 1.361(5)
C4C C5C 1.351(5)
C5C C6C 1.384(5)
C1D C2D 1.373(5)
C1D C6D 1.377(4)
C2D C3D 1.388(5)
C3D C4D 1.352(5)
C4D C5D 1.358(5)
C5D C6D 1.379(5)
C1E C6E 1.382(4)
C1E C2E 1.384(4)
C2E C3E 1.372(5)
C3E C4E 1.366(5)
C4E C5E 1.363(5)
C5E C6E 1.370(5)
C1F C2F 1.363(5)
C1F C6F 1.370(5)
C2F C3F 1.384(5)
C3F C4F 1.355(6)
C4F C5F 1.338(6)
C5F C6F 1.373(5)
C1S Cl1 1.728(5)
C1S Cl2 1.736(5)
C1S Cl3 1.743(5)
C1S Cl3A 1.759(7)
C1S Cl1A 1.768(8)
C1S Cl2A 1.768(7)
Cl2 Cl2A 0.534(7)
Cl3 Cl3A 0.602(6)
